data_2018179
loop_
_publ_author_name
'Lu, Jie'
'Cruz-Cabeza, Aurora J.'
'Rohani, Sohrab'
'Jennings, Michael C.'

_publ_section_title
;
 A 2:1 sulfamethazine--theophylline cocrystal exhibiting two tautomers
 of sulfamethazine
;
_journal_coeditor_code GA3166
_journal_issue 8
_journal_name_full 'Acta Crystallographica Section C'
_journal_page_first o306
_journal_page_last o309
_journal_paper_doi 10.1107/S0108270111024280
_journal_volume 67
_journal_year 2011
_chemical_formula_iupac '2C12 H14 N4 O2 S , C7 H8 N4 O2'
_chemical_formula_moiety '2C12 H14 N4 O2 S, C7 H8 N4 O2'
_chemical_formula_sum 'C31 H36 N12 O6 S2'
_chemical_formula_weight 736.84
_chemical_name_systematic
;
4-amino-<i>N</i>-(4,6-dimethylpyrimidin-2-yl)benzenesulfonamide
4-amino-<i>N</i>-(4,6-dimethyl-1,2-dihydropyrimidin-2-ylidene)benzenesulfonamide
1,3-dimethyl-7<i>H</i>-purine-2,6-dione
;
_space_group_IT_number 14
_symmetry_cell_setting monoclinic
_symmetry_space_group_name_Hall '-P 2ybc'
_symmetry_space_group_name_H-M 'P 1 21/c 1'
_atom_sites_solution_hydrogens geom
_atom_sites_solution_primary direct
_atom_sites_solution_secondary difmap
_audit_creation_method SHELXL97
_cell_angle_alpha 90.00
_cell_angle_beta 91.835(2)
_cell_angle_gamma 90.00
_cell_formula_units_Z 4
_cell_length_a 15.8827(6)
_cell_length_b 8.1004(3)
_cell_length_c 27.7913(10)
_cell_measurement_reflns_used 9971
_cell_measurement_temperature 293(2)
_cell_measurement_theta_max 26.56
_cell_measurement_theta_min 2.62
_cell_volume 3573.7(2)
_computing_cell_refinement 'SAINT (Bruker, 2009)'
_computing_data_collection 'APEX2 (Bruker, 2009)'
_computing_data_reduction 'SAINT (Bruker, 2009)'
_computing_molecular_graphics 'PLATON (Spek, 2009)'
_computing_publication_material 'SHELXTL (Sheldrick, 2008)'
_computing_structure_refinement 'SHELXL97 (Sheldrick, 2008)'
_computing_structure_solution 'SHELXS97 (Sheldrick, 2008)'
_diffrn_ambient_temperature 293(2)
_diffrn_measured_fraction_theta_full 0.976
_diffrn_measured_fraction_theta_max 0.976
_diffrn_measurement_device_type 'Bruker APEXII CCD area-detector'
_diffrn_measurement_method '\f and \w'
_diffrn_radiation_monochromator graphite
_diffrn_radiation_source 'fine-focus sealed tube'
_diffrn_radiation_type MoK\a
_diffrn_radiation_wavelength 0.71073
_diffrn_reflns_av_R_equivalents 0.0243
_diffrn_reflns_av_sigmaI/netI 0.0200
_diffrn_reflns_limit_h_max 20
_diffrn_reflns_limit_h_min -20
_diffrn_reflns_limit_k_max 10
_diffrn_reflns_limit_k_min -10
_diffrn_reflns_limit_l_max 34
_diffrn_reflns_limit_l_min -35
_diffrn_reflns_number 46924
_diffrn_reflns_theta_full 26.66
_diffrn_reflns_theta_max 26.66
_diffrn_reflns_theta_min 1.92
_exptl_absorpt_coefficient_mu 0.210
_exptl_absorpt_correction_T_max 0.9569
_exptl_absorpt_correction_T_min 0.8999
_exptl_absorpt_correction_type multi-scan
_exptl_absorpt_process_details '(SADABS; Bruker, 2009)'
_exptl_crystal_colour colourless
_exptl_crystal_density_diffrn 1.370
_exptl_crystal_density_method 'not measured'
_exptl_crystal_description block
_exptl_crystal_F_000 1544
_exptl_crystal_size_max 0.51
_exptl_crystal_size_mid 0.32
_exptl_crystal_size_min 0.21
_refine_diff_density_max 0.292
_refine_diff_density_min -0.411
_refine_ls_extinction_method none
_refine_ls_goodness_of_fit_ref 1.033
_refine_ls_hydrogen_treatment mixed
_refine_ls_matrix_type full
_refine_ls_number_parameters 487
_refine_ls_number_reflns 7364
_refine_ls_number_restraints 2
_refine_ls_restrained_S_all 1.033
_refine_ls_R_factor_all 0.0513
_refine_ls_R_factor_gt 0.0395
_refine_ls_shift/su_max 0.000
_refine_ls_shift/su_mean 0.000
_refine_ls_structure_factor_coef Fsqd
_refine_ls_weighting_details 'calc w = 1/[\s^2^(Fo^2^)+(0.0504P)^2^+1.5617P] where P=(Fo^2^+2Fc^2^)/3'
_refine_ls_weighting_scheme calc
_refine_ls_wR_factor_gt 0.1026
_refine_ls_wR_factor_ref 0.1096
_reflns_number_gt 5968
_reflns_number_total 7364
_reflns_threshold_expression I>2\s(I)
_cod_data_source_file ga3166.cif
_cod_data_source_block I
_cod_original_sg_symbol_H-M 'P 21/c'
_cod_database_code 2018179
_cod_database_fobs_code 2018179

loop_
_symmetry_equiv_pos_as_xyz
'x, y, z'
'-x, y+1/2, -z+1/2'
'-x, -y, -z'
'x, -y-1/2, z-1/2'

loop_
_atom_site_type_symbol
_atom_site_label
_atom_site_fract_x
_atom_site_fract_y
_atom_site_fract_z
_atom_site_U_iso_or_equiv
_atom_site_adp_type
_atom_site_calc_flag
_atom_site_refinement_flags
_atom_site_occupancy
_atom_site_symmetry_multiplicity
N N1 0.49372(12) -0.1004(2) 0.14563(8) 0.0622(5) Uani d D 1 1
H H1A 0.5357(14) -0.093(3) 0.1668(8) 0.075 Uiso d D 1 1
H H1B 0.4610(15) -0.187(3) 0.1451(9) 0.075 Uiso d D 1 1
C C2 0.45032(11) 0.0457(2) 0.13886(7) 0.0428(4) Uani d . 1 1
C C3 0.48847(11) 0.1971(2) 0.14993(7) 0.0440(4) Uani d . 1 1
H H3A 0.5433 0.1993 0.1627 0.053 Uiso calc R 1 1
C C4 0.44564(11) 0.3433(2) 0.14204(7) 0.0418(4) Uani d . 1 1
H H4A 0.4721 0.4434 0.1489 0.050 Uiso calc R 1 1
C C5 0.36320(11) 0.3416(2) 0.12385(6) 0.0368(4) Uani d . 1 1
C C6 0.32469(12) 0.1920(2) 0.11234(7) 0.0449(4) Uani d . 1 1
H H6A 0.2696 0.1903 0.1000 0.054 Uiso calc R 1 1
C C7 0.36822(12) 0.0465(2) 0.11916(8) 0.0483(5) Uani d . 1 1
H H7A 0.3426 -0.0529 0.1105 0.058 Uiso calc R 1 1
S S8 0.30317(3) 0.52424(6) 0.122565(16) 0.03892(12) Uani d . 1 1
O O9 0.22004(8) 0.48197(18) 0.13759(5) 0.0519(4) Uani d . 1 1
O O10 0.34959(9) 0.64376(16) 0.15182(5) 0.0475(3) Uani d . 1 1
N N11 0.28653(9) 0.5924(2) 0.06838(5) 0.0412(4) Uani d . 1 1
C C12 0.35042(11) 0.6519(2) 0.04341(6) 0.0366(4) Uani d . 1 1
N N13 0.43223(9) 0.63226(19) 0.05564(6) 0.0415(4) Uani d . 1 1
C C14 0.48909(11) 0.6974(2) 0.02669(7) 0.0433(4) Uani d . 1 1
C C15 0.46666(12) 0.7852(3) -0.01474(7) 0.0465(5) Uani d . 1 1
H H15A 0.5078 0.8293 -0.0340 0.056 Uiso calc R 1 1
C C16 0.38302(12) 0.8056(2) -0.02668(7) 0.0412(4) Uani d . 1 1
N N17 0.32675(9) 0.7365(2) 0.00264(5) 0.0385(3) Uani d . 1 1
H H17A 0.2727(13) 0.745(3) -0.0046(7) 0.046 Uiso d . 1 1
C C18 0.57918(12) 0.6692(3) 0.04168(9) 0.0594(6) Uani d . 1 1
H H18A 0.5927 0.7326 0.0701 0.089 Uiso calc R 1 1
H H18B 0.6148 0.7027 0.0162 0.089 Uiso calc R 1 1
H H18C 0.5879 0.5541 0.0484 0.089 Uiso calc R 1 1
C C19 0.34865(14) 0.8958(3) -0.06948(7) 0.0530(5) Uani d . 1 1
H H19A 0.3274 0.8180 -0.0929 0.079 Uiso calc R 1 1
H H19B 0.3925 0.9605 -0.0832 0.079 Uiso calc R 1 1
H H19C 0.3038 0.9671 -0.0600 0.079 Uiso calc R 1 1
N N21 0.68580(16) 1.1259(3) 0.24229(7) 0.0668(6) Uani d D 1 1
H H21A 0.7065(16) 1.217(3) 0.2315(9) 0.080 Uiso d D 1 1
H H21B 0.6680(16) 1.124(3) 0.2714(8) 0.080 Uiso d D 1 1
C C22 0.69949(13) 0.9810(3) 0.21953(7) 0.0462(5) Uani d . 1 1
C C23 0.66990(13) 0.8309(3) 0.23768(7) 0.0510(5) Uani d . 1 1
H H23A 0.6404 0.8304 0.2661 0.061 Uiso calc R 1 1
C C24 0.68375(12) 0.6847(3) 0.21424(7) 0.0468(5) Uani d . 1 1
H H24A 0.6640 0.5864 0.2270 0.056 Uiso calc R 1 1
C C25 0.72715(11) 0.6830(2) 0.17160(6) 0.0385(4) Uani d . 1 1
C C26 0.75680(13) 0.8309(2) 0.15330(7) 0.0469(5) Uani d . 1 1
H H26A 0.7860 0.8307 0.1248 0.056 Uiso calc R 1 1
C C27 0.74367(14) 0.9768(3) 0.17659(7) 0.0501(5) Uani d . 1 1
H H27A 0.7643 1.0744 0.1639 0.060 Uiso calc R 1 1
S S28 0.74522(3) 0.50000(6) 0.140906(17) 0.03969(12) Uani d . 1 1
O O29 0.73683(8) 0.52836(18) 0.09009(5) 0.0496(3) Uani d . 1 1
O O30 0.69597(9) 0.37243(17) 0.16176(5) 0.0523(4) Uani d . 1 1
N N31 0.84563(10) 0.4548(2) 0.14813(6) 0.0452(4) Uani d . 1 1
H H31A 0.8754(14) 0.481(3) 0.1252(8) 0.054 Uiso d . 1 1
C C32 0.88799(11) 0.4232(2) 0.19218(7) 0.0393(4) Uani d . 1 1
N N33 0.84206(10) 0.4158(2) 0.23120(6) 0.0455(4) Uani d . 1 1
C C34 0.88552(14) 0.3857(3) 0.27267(7) 0.0503(5) Uani d . 1 1
C C35 0.97150(14) 0.3617(3) 0.27308(8) 0.0588(6) Uani d . 1 1
H H35A 1.0011 0.3396 0.3018 0.071 Uiso calc R 1 1
C C36 1.01314(13) 0.3710(3) 0.23022(8) 0.0527(5) Uani d . 1 1
N N37 0.97080(10) 0.4043(2) 0.18862(6) 0.0452(4) Uani d . 1 1
C C38 0.83545(16) 0.3830(4) 0.31759(8) 0.0732(7) Uani d . 1 1
H H38A 0.7868 0.4524 0.3133 0.110 Uiso calc PR 0.50 1
H H38B 0.8697 0.4230 0.3442 0.110 Uiso calc PR 0.50 1
H H38C 0.8179 0.2720 0.3240 0.110 Uiso calc PR 0.50 1
H H38D 0.8628 0.3126 0.3411 0.110 Uiso calc PR 0.50 1
H H38E 0.7799 0.3419 0.3101 0.110 Uiso calc PR 0.50 1
H H38F 0.8317 0.4929 0.3303 0.110 Uiso calc PR 0.50 1
C C39 1.10624(14) 0.3471(4) 0.22711(10) 0.0797(8) Uani d . 1 1
H H39A 1.1184 0.2954 0.1970 0.119 Uiso calc R 1 1
H H39B 1.1261 0.2783 0.2532 0.119 Uiso calc R 1 1
H H39C 1.1339 0.4524 0.2291 0.119 Uiso calc R 1 1
O O41 0.16388(8) 0.8109(2) -0.03003(5) 0.0561(4) Uani d . 1 1
C C42 0.08954(11) 0.7884(2) -0.01985(7) 0.0401(4) Uani d . 1 1
N N43 0.02429(9) 0.84693(19) -0.05003(5) 0.0408(4) Uani d . 1 1
C C44 0.04633(14) 0.9276(3) -0.09525(7) 0.0549(5) Uani d . 1 1
H H44A 0.1041 0.9627 -0.0931 0.082 Uiso calc PR 0.50 1
H H44B 0.0106 1.0217 -0.1008 0.082 Uiso calc PR 0.50 1
H H44C 0.0388 0.8510 -0.1214 0.082 Uiso calc PR 0.50 1
H H44D -0.0018 0.9275 -0.1171 0.082 Uiso calc PR 0.50 1
H H44E 0.0917 0.8686 -0.1094 0.082 Uiso calc PR 0.50 1
H H44F 0.0635 1.0392 -0.0888 0.082 Uiso calc PR 0.50 1
C C45 -0.06258(12) 0.8313(2) -0.04219(7) 0.0432(4) Uani d . 1 1
O O46 -0.11434(9) 0.8886(2) -0.07077(5) 0.0615(4) Uani d . 1 1
N N47 -0.08506(9) 0.7493(2) -0.00133(5) 0.0424(4) Uani d . 1 1
C C48 -0.17489(12) 0.7296(3) 0.00750(8) 0.0579(6) Uani d . 1 1
H H48A -0.1975 0.8326 0.0183 0.087 Uiso calc PR 0.50 1
H H48B -0.1822 0.6469 0.0318 0.087 Uiso calc PR 0.50 1
H H48C -0.2040 0.6964 -0.0217 0.087 Uiso calc PR 0.50 1
H H48D -0.1916 0.6180 0.0006 0.087 Uiso calc PR 0.50 1
H H48E -0.2069 0.8037 -0.0129 0.087 Uiso calc PR 0.50 1
H H48F -0.1851 0.7542 0.0406 0.087 Uiso calc PR 0.50 1
C C49 -0.02381(11) 0.6863(2) 0.02975(6) 0.0375(4) Uani d . 1 1
N N50 -0.03560(9) 0.6016(2) 0.07120(6) 0.0437(4) Uani d . 1 1
C C51 0.04292(12) 0.5703(3) 0.08744(7) 0.0450(4) Uani d . 1 1
H H51A 0.0551 0.5124 0.1157 0.054 Uiso calc R 1 1
N N52 0.10207(10) 0.6299(2) 0.05925(6) 0.0429(4) Uani d . 1 1
H H52A 0.1558(14) 0.617(3) 0.0648(8) 0.052 Uiso d . 1 1
C C53 0.06002(11) 0.7066(2) 0.02107(6) 0.0380(4) Uani d . 1 1

loop_
_atom_site_aniso_label
_atom_site_aniso_U_11
_atom_site_aniso_U_22
_atom_site_aniso_U_33
_atom_site_aniso_U_12
_atom_site_aniso_U_13
_atom_site_aniso_U_23
N1 0.0518(11) 0.0418(10) 0.0921(16) 0.0051(9) -0.0099(10) 0.0058(10)
C2 0.0394(10) 0.0410(10) 0.0481(11) 0.0030(8) 0.0030(8) 0.0053(8)
C3 0.0323(9) 0.0466(11) 0.0529(11) -0.0001(8) -0.0029(8) 0.0006(9)
C4 0.0369(9) 0.0399(10) 0.0486(11) -0.0041(8) -0.0010(8) -0.0007(8)
C5 0.0365(9) 0.0374(9) 0.0366(9) 0.0006(7) 0.0007(7) 0.0045(7)
C6 0.0373(9) 0.0445(11) 0.0525(11) -0.0039(8) -0.0062(8) 0.0043(9)
C7 0.0437(10) 0.0379(10) 0.0628(13) -0.0062(8) -0.0039(9) 0.0011(9)
S8 0.0374(2) 0.0391(2) 0.0405(2) 0.00343(19) 0.00406(18) 0.00590(19)
O9 0.0421(7) 0.0564(9) 0.0578(9) 0.0051(6) 0.0130(6) 0.0141(7)
O10 0.0572(8) 0.0409(7) 0.0445(7) 0.0018(6) 0.0016(6) -0.0017(6)
N11 0.0346(8) 0.0460(9) 0.0428(8) 0.0003(7) -0.0006(6) 0.0095(7)
C12 0.0362(9) 0.0347(9) 0.0389(9) 0.0018(7) -0.0003(7) -0.0008(7)
N13 0.0358(8) 0.0438(9) 0.0446(9) 0.0019(7) -0.0013(7) 0.0010(7)
C14 0.0354(9) 0.0434(10) 0.0511(11) -0.0020(8) 0.0013(8) -0.0094(9)
C15 0.0394(10) 0.0510(12) 0.0494(11) -0.0067(9) 0.0076(8) -0.0005(9)
C16 0.0444(10) 0.0397(10) 0.0398(10) -0.0037(8) 0.0064(8) -0.0023(8)
N17 0.0333(7) 0.0434(9) 0.0388(8) 0.0013(7) -0.0002(6) 0.0051(7)
C18 0.0372(10) 0.0684(15) 0.0722(15) -0.0001(10) -0.0032(10) -0.0085(12)
C19 0.0562(12) 0.0580(13) 0.0450(11) -0.0036(10) 0.0040(9) 0.0112(10)
N21 0.1073(18) 0.0482(11) 0.0456(11) 0.0021(11) 0.0128(11) 0.0007(9)
C22 0.0550(11) 0.0461(11) 0.0371(10) 0.0050(9) -0.0044(8) 0.0036(8)
C23 0.0551(12) 0.0568(13) 0.0416(11) 0.0024(10) 0.0110(9) 0.0057(9)
C24 0.0461(11) 0.0457(11) 0.0491(11) -0.0047(9) 0.0077(9) 0.0087(9)
C25 0.0358(9) 0.0407(10) 0.0390(9) 0.0021(8) -0.0014(7) 0.0058(8)
C26 0.0574(12) 0.0453(11) 0.0385(10) 0.0003(9) 0.0077(9) 0.0076(8)
C27 0.0673(13) 0.0412(11) 0.0418(11) -0.0034(10) 0.0029(9) 0.0098(8)
S28 0.0361(2) 0.0413(3) 0.0412(2) -0.00011(19) -0.00575(18) 0.00286(19)
O29 0.0455(7) 0.0608(9) 0.0417(7) 0.0029(7) -0.0102(6) 0.0014(6)
O30 0.0516(8) 0.0442(8) 0.0607(9) -0.0105(6) -0.0021(7) 0.0026(7)
N31 0.0393(8) 0.0593(11) 0.0368(8) 0.0094(8) -0.0020(7) 0.0053(7)
C32 0.0424(10) 0.0361(10) 0.0390(10) 0.0026(8) -0.0047(8) 0.0025(8)
N33 0.0446(9) 0.0513(10) 0.0404(9) -0.0007(8) -0.0012(7) 0.0039(7)
C34 0.0569(12) 0.0532(12) 0.0403(11) -0.0106(10) -0.0036(9) 0.0058(9)
C35 0.0566(13) 0.0746(16) 0.0442(12) -0.0102(11) -0.0138(10) 0.0162(11)
C36 0.0468(11) 0.0569(13) 0.0538(12) -0.0028(10) -0.0103(9) 0.0135(10)
N37 0.0404(8) 0.0509(10) 0.0438(9) 0.0032(7) -0.0044(7) 0.0069(7)
C38 0.0736(16) 0.102(2) 0.0441(12) -0.0199(15) 0.0026(11) 0.0076(13)
C39 0.0443(12) 0.116(2) 0.0776(18) 0.0028(14) -0.0124(12) 0.0322(16)
O41 0.0367(7) 0.0736(10) 0.0582(9) 0.0025(7) 0.0051(6) 0.0165(8)
C42 0.0388(9) 0.0394(10) 0.0420(10) 0.0024(8) 0.0005(8) -0.0004(8)
N43 0.0395(8) 0.0423(9) 0.0406(8) 0.0000(7) 0.0000(7) 0.0029(7)
C44 0.0571(12) 0.0623(14) 0.0451(11) 0.0004(11) 0.0016(9) 0.0112(10)
C45 0.0404(10) 0.0454(11) 0.0434(10) 0.0003(8) -0.0053(8) -0.0014(8)
O46 0.0476(8) 0.0788(11) 0.0572(9) 0.0037(8) -0.0119(7) 0.0182(8)
N47 0.0330(7) 0.0514(10) 0.0425(9) -0.0003(7) -0.0027(6) 0.0026(7)
C48 0.0349(10) 0.0817(16) 0.0569(13) -0.0015(10) -0.0027(9) 0.0095(12)
C49 0.0365(9) 0.0379(10) 0.0380(9) -0.0011(7) -0.0020(7) -0.0035(7)
N50 0.0383(8) 0.0515(10) 0.0412(9) -0.0011(7) -0.0007(7) 0.0046(7)
C51 0.0421(10) 0.0499(11) 0.0428(10) -0.0003(9) -0.0018(8) 0.0057(9)
N52 0.0341(8) 0.0504(10) 0.0441(9) 0.0027(7) -0.0021(7) 0.0057(7)
C53 0.0345(9) 0.0386(10) 0.0408(10) 0.0015(7) -0.0026(7) -0.0006(8)

loop_
_atom_type_symbol
_atom_type_description
_atom_type_scat_dispersion_real
_atom_type_scat_dispersion_imag
_atom_type_scat_source
C C 0.0033 0.0016 'International Tables Vol C Tables 4.2.6.8 and 6.1.1.4'
H H 0.0000 0.0000 'International Tables Vol C Tables 4.2.6.8 and 6.1.1.4'
N N 0.0061 0.0033 'International Tables Vol C Tables 4.2.6.8 and 6.1.1.4'
O O 0.0106 0.0060 'International Tables Vol C Tables 4.2.6.8 and 6.1.1.4'
S S 0.1246 0.1234 'International Tables Vol C Tables 4.2.6.8 and 6.1.1.4'

loop_
_geom_angle_atom_site_label_1
_geom_angle_atom_site_label_2
_geom_angle_atom_site_label_3
_geom_angle
C2 N1 H1A 113.5(18)
C2 N1 H1B 113.2(17)
H1A N1 H1B 120(3)
N1 C2 C3 120.76(17)
N1 C2 C7 120.87(18)
C3 C2 C7 118.33(17)
C4 C3 C2 120.67(17)
C4 C3 H3A 119.7
C2 C3 H3A 119.7
C3 C4 C5 120.25(17)
C3 C4 H4A 119.9
C5 C4 H4A 119.9
C4 C5 C6 119.68(17)
C4 C5 S8 120.20(14)
C6 C5 S8 119.61(14)
C7 C6 C5 119.97(17)
C7 C6 H6A 120.0
C5 C6 H6A 120.0
C6 C7 C2 121.04(18)
C6 C7 H7A 119.5
C2 C7 H7A 119.5
O9 S8 O10 116.80(9)
O9 S8 N11 103.13(8)
O10 S8 N11 111.05(8)
O9 S8 C5 107.20(8)
O10 S8 C5 106.53(8)
N11 S8 C5 112.21(8)
C12 N11 S8 120.13(13)
N11 C12 N13 124.77(16)
N11 C12 N17 114.70(15)
N13 C12 N17 120.53(16)
C14 N13 C12 117.90(16)
N13 C14 C15 122.69(17)
N13 C14 C18 115.52(18)
C15 C14 C18 121.79(18)
C16 C15 C14 118.91(17)
C16 C15 H15A 120.5
C14 C15 H15A 120.5
N17 C16 C15 117.37(17)
N17 C16 C19 117.00(17)
C15 C16 C19 125.63(17)
C16 N17 C12 122.58(16)
C16 N17 H17A 119.4(13)
C12 N17 H17A 118.0(13)
C14 C18 H18A 109.5
C14 C18 H18B 109.5
H18A C18 H18B 109.5
C14 C18 H18C 109.5
H18A C18 H18C 109.5
H18B C18 H18C 109.5
C16 C19 H19A 109.5
C16 C19 H19B 109.5
H19A C19 H19B 109.5
C16 C19 H19C 109.5
H19A C19 H19C 109.5
H19B C19 H19C 109.5
C22 N21 H21A 120.6(19)
C22 N21 H21B 119.0(18)
H21A N21 H21B 118(3)
N21 C22 C23 121.51(19)
N21 C22 C27 120.69(19)
C23 C22 C27 117.80(19)
C24 C23 C22 121.09(18)
C24 C23 H23A 119.5
C22 C23 H23A 119.5
C23 C24 C25 120.30(18)
C23 C24 H24A 119.8
C25 C24 H24A 119.8
C26 C25 C24 119.13(18)
C26 C25 S28 119.48(14)
C24 C25 S28 121.39(15)
C27 C26 C25 120.87(18)
C27 C26 H26A 119.6
C25 C26 H26A 119.6
C26 C27 C22 120.81(18)
C26 C27 H27A 119.6
C22 C27 H27A 119.6
O30 S28 O29 118.72(9)
O30 S28 N31 109.33(9)
O29 S28 N31 102.45(8)
O30 S28 C25 108.44(9)
O29 S28 C25 109.58(9)
N31 S28 C25 107.77(9)
C32 N31 S28 125.77(14)
C32 N31 H31A 116.5(16)
S28 N31 H31A 114.9(16)
N33 C32 N37 128.72(17)
N33 C32 N31 117.45(16)
N37 C32 N31 113.83(16)
C32 N33 C34 115.30(17)
N33 C34 C35 120.86(19)
N33 C34 C38 116.3(2)
C35 C34 C38 122.80(19)
C34 C35 C36 119.07(19)
C34 C35 H35A 120.5
C36 C35 H35A 120.5
N37 C36 C35 120.75(19)
N37 C36 C39 116.3(2)
C35 C36 C39 122.9(2)
C32 N37 C36 115.27(17)
C34 C38 H38A 109.5
C34 C38 H38B 109.5
H38A C38 H38B 109.5
C34 C38 H38C 109.5
H38A C38 H38C 109.5
H38B C38 H38C 109.5
C34 C38 H38D 109.5
H38A C38 H38D 141.1
H38B C38 H38D 56.3
H38C C38 H38D 56.3
C34 C38 H38E 109.5
H38A C38 H38E 56.3
H38B C38 H38E 141.1
H38C C38 H38E 56.3
H38D C38 H38E 109.5
C34 C38 H38F 109.5
H38A C38 H38F 56.3
H38B C38 H38F 56.3
H38C C38 H38F 141.1
H38D C38 H38F 109.5
H38E C38 H38F 109.5
C36 C39 H39A 109.5
C36 C39 H39B 109.5
H39A C39 H39B 109.5
C36 C39 H39C 109.5
H39A C39 H39C 109.5
H39B C39 H39C 109.5
O41 C42 N43 120.57(17)
O41 C42 C53 126.79(17)
N43 C42 C53 112.64(15)
C42 N43 C45 126.06(15)
C42 N43 C44 118.21(15)
C45 N43 C44 115.70(16)
N43 C44 H44A 109.5
N43 C44 H44B 109.5
H44A C44 H44B 109.5
N43 C44 H44C 109.5
H44A C44 H44C 109.5
H44B C44 H44C 109.5
N43 C44 H44D 109.5
H44A C44 H44D 141.1
H44B C44 H44D 56.3
H44C C44 H44D 56.3
N43 C44 H44E 109.5
H44A C44 H44E 56.3
H44B C44 H44E 141.1
H44C C44 H44E 56.3
H44D C44 H44E 109.5
N43 C44 H44F 109.5
H44A C44 H44F 56.3
H44B C44 H44F 56.3
H44C C44 H44F 141.1
H44D C44 H44F 109.5
H44E C44 H44F 109.5
O46 C45 N47 122.44(18)
O46 C45 N43 120.61(18)
N47 C45 N43 116.95(16)
C45 N47 C49 120.04(15)
C45 N47 C48 118.17(16)
C49 N47 C48 121.79(16)
N47 C48 H48A 109.5
N47 C48 H48B 109.5
H48A C48 H48B 109.5
N47 C48 H48C 109.5
H48A C48 H48C 109.5
H48B C48 H48C 109.5
N47 C48 H48D 109.5
H48A C48 H48D 141.1
H48B C48 H48D 56.3
H48C C48 H48D 56.3
N47 C48 H48E 109.5
H48A C48 H48E 56.3
H48B C48 H48E 141.1
H48C C48 H48E 56.3
H48D C48 H48E 109.5
N47 C48 H48F 109.5
H48A C48 H48F 56.3
H48B C48 H48F 56.3
H48C C48 H48F 141.1
H48D C48 H48F 109.5
H48E C48 H48F 109.5
N50 C49 C53 111.76(16)
N50 C49 N47 127.20(16)
C53 C49 N47 121.03(16)
C51 N50 C49 103.28(15)
N52 C51 N50 113.59(17)
N52 C51 H51A 123.2
N50 C51 H51A 123.2
C51 N52 C53 106.36(16)
C51 N52 H52A 124.0(14)
C53 N52 H52A 129.6(14)
C49 C53 N52 105.01(16)
C49 C53 C42 123.27(17)
N52 C53 C42 131.72(16)

loop_
_geom_bond_atom_site_label_1
_geom_bond_atom_site_label_2
_geom_bond_distance
N1 C2 1.380(3)
N1 H1A 0.877(19)
N1 H1B 0.873(19)
C2 C3 1.398(3)
C2 C7 1.398(3)
C3 C4 1.380(3)
C3 H3A 0.9300
C4 C5 1.389(2)
C4 H4A 0.9300
C5 C6 1.390(3)
C5 S8 1.7597(18)
C6 C7 1.377(3)
C6 H6A 0.9300
C7 H7A 0.9300
S8 O9 1.4387(13)
S8 O10 1.4504(14)
S8 N11 1.6176(15)
N11 C12 1.338(2)
C12 N13 1.342(2)
C12 N17 1.366(2)
N13 C14 1.337(2)
C14 C15 1.390(3)
C14 C18 1.495(3)
C15 C16 1.369(3)
C15 H15A 0.9300
C16 N17 1.350(2)
C16 C19 1.485(3)
N17 H17A 0.88(2)
C18 H18A 0.9600
C18 H18B 0.9600
C18 H18C 0.9600
C19 H19A 0.9600
C19 H19B 0.9600
C19 H19C 0.9600
N21 C22 1.354(3)
N21 H21A 0.86(2)
N21 H21B 0.87(2)
C22 C23 1.403(3)
C22 C27 1.404(3)
C23 C24 1.372(3)
C23 H23A 0.9300
C24 C25 1.390(3)
C24 H24A 0.9300
C25 C26 1.390(3)
C25 S28 1.7391(19)
C26 C27 1.366(3)
C26 H26A 0.9300
C27 H27A 0.9300
S28 O30 1.4298(14)
S28 O29 1.4329(14)
S28 N31 1.6424(16)
N31 C32 1.401(2)
N31 H31A 0.83(2)
C32 N33 1.328(2)
C32 N37 1.331(2)
N33 C34 1.347(3)
C34 C35 1.379(3)
C34 C38 1.502(3)
C35 C36 1.383(3)
C35 H35A 0.9300
C36 N37 1.346(2)
C36 C39 1.496(3)
C38 H38A 0.9600
C38 H38B 0.9600
C38 H38C 0.9600
C38 H38D 0.9600
C38 H38E 0.9600
C38 H38F 0.9600
C39 H39A 0.9600
C39 H39B 0.9600
C39 H39C 0.9600
O41 C42 1.237(2)
C42 N43 1.395(2)
C42 C53 1.409(3)
N43 C45 1.409(2)
N43 C44 1.469(2)
C44 H44A 0.9600
C44 H44B 0.9600
C44 H44C 0.9600
C44 H44D 0.9600
C44 H44E 0.9600
C44 H44F 0.9600
C45 O46 1.217(2)
C45 N47 1.373(2)
N47 C49 1.378(2)
N47 C48 1.464(2)
C48 H48A 0.9600
C48 H48B 0.9600
C48 H48C 0.9600
C48 H48D 0.9600
C48 H48E 0.9600
C48 H48F 0.9600
C49 N50 1.359(2)
C49 C53 1.371(2)
N50 C51 1.337(2)
C51 N52 1.333(2)
C51 H51A 0.9300
N52 C53 1.383(2)
N52 H52A 0.87(2)

loop_
_geom_hbond_atom_site_label_D
_geom_hbond_atom_site_label_H
_geom_hbond_atom_site_label_A
_geom_hbond_site_symmetry_A
_geom_hbond_distance_DH
_geom_hbond_distance_HA
_geom_hbond_distance_DA
_geom_hbond_angle_DHA
N1 H1B O10 1_545 0.873(19) 2.25(2) 3.097(2) 163(2)
N17 H17A O41 . 0.88(2) 1.92(2) 2.780(2) 165(2)
N21 H21A O30 1_565 0.86(2) 2.31(2) 3.008(2) 137(2)
N21 H21B O10 2_655 0.87(2) 2.17(2) 3.017(2) 167(2)
N31 H31A N50 1_655 0.83(2) 2.31(2) 3.131(2) 168(2)
N52 H52A N11 . 0.87(2) 2.09(2) 2.948(2) 172(2)
N1 H1A Cg22 1_545 0.88(2) 2.97(2) 3.755(2) 149.4(19)

loop_
_geom_torsion_atom_site_label_1
_geom_torsion_atom_site_label_2
_geom_torsion_atom_site_label_3
_geom_torsion_atom_site_label_4
_geom_torsion
N1 C2 C3 C4 178.4(2)
C7 C2 C3 C4 0.7(3)
C2 C3 C4 C5 1.3(3)
C3 C4 C5 C6 -1.8(3)
C3 C4 C5 S8 170.07(15)
C4 C5 C6 C7 0.2(3)
S8 C5 C6 C7 -171.68(16)
C5 C6 C7 C2 1.8(3)
N1 C2 C7 C6 180.0(2)
C3 C2 C7 C6 -2.3(3)
C4 C5 S8 O9 -137.78(15)
C6 C5 S8 O9 34.08(18)
C4 C5 S8 O10 -12.03(17)
C6 C5 S8 O10 159.82(15)
C4 C5 S8 N11 109.69(15)
C6 C5 S8 N11 -78.46(17)
O9 S8 N11 C12 176.62(15)
O10 S8 N11 C12 50.76(17)
C5 S8 N11 C12 -68.34(17)
S8 N11 C12 N13 13.6(3)
S8 N11 C12 N17 -167.01(13)
N11 C12 N13 C14 179.19(18)
N17 C12 N13 C14 -0.2(3)
C12 N13 C14 C15 0.7(3)
C12 N13 C14 C18 -179.02(17)
N13 C14 C15 C16 -0.3(3)
C18 C14 C15 C16 179.49(19)
C14 C15 C16 N17 -0.8(3)
C14 C15 C16 C19 179.93(19)
C15 C16 N17 C12 1.4(3)
C19 C16 N17 C12 -179.26(17)
N11 C12 N17 C16 179.64(17)
N13 C12 N17 C16 -0.9(3)
N21 C22 C23 C24 179.7(2)
C27 C22 C23 C24 0.0(3)
C22 C23 C24 C25 -0.5(3)
C23 C24 C25 C26 0.5(3)
C23 C24 C25 S28 -179.66(16)
C24 C25 C26 C27 -0.1(3)
S28 C25 C26 C27 -179.94(16)
C25 C26 C27 C22 -0.3(3)
N21 C22 C27 C26 -179.3(2)
C23 C22 C27 C26 0.4(3)
C26 C25 S28 O30 -169.47(15)
C24 C25 S28 O30 10.69(18)
C26 C25 S28 O29 -38.47(18)
C24 C25 S28 O29 141.70(16)
C26 C25 S28 N31 72.28(17)
C24 C25 S28 N31 -107.55(17)
O30 S28 N31 C32 -56.24(19)
O29 S28 N31 C32 176.97(17)
C25 S28 N31 C32 61.43(19)
S28 N31 C32 N33 5.9(3)
S28 N31 C32 N37 -174.23(15)
N37 C32 N33 C34 0.3(3)
N31 C32 N33 C34 -179.84(18)
C32 N33 C34 C35 -1.2(3)
C32 N33 C34 C38 177.7(2)
N33 C34 C35 C36 0.8(3)
C38 C34 C35 C36 -178.1(2)
C34 C35 C36 N37 0.6(3)
C34 C35 C36 C39 179.9(2)
N33 C32 N37 C36 1.0(3)
N31 C32 N37 C36 -178.85(18)
C35 C36 N37 C32 -1.4(3)
C39 C36 N37 C32 179.3(2)
O41 C42 N43 C45 -179.08(18)
C53 C42 N43 C45 0.6(3)
O41 C42 N43 C44 3.3(3)
C53 C42 N43 C44 -177.04(17)
C42 N43 C45 O46 179.33(19)
C44 N43 C45 O46 -3.0(3)
C42 N43 C45 N47 -0.8(3)
C44 N43 C45 N47 176.91(18)
O46 C45 N47 C49 179.75(19)
N43 C45 N47 C49 -0.1(3)
O46 C45 N47 C48 0.5(3)
N43 C45 N47 C48 -179.35(18)
C45 N47 C49 N50 -179.50(18)
C48 N47 C49 N50 -0.3(3)
C45 N47 C49 C53 1.2(3)
C48 N47 C49 C53 -179.64(19)
C53 C49 N50 C51 -0.2(2)
N47 C49 N50 C51 -179.65(19)
C49 N50 C51 N52 0.3(2)
N50 C51 N52 C53 -0.2(2)
N50 C49 C53 N52 0.1(2)
N47 C49 C53 N52 179.56(16)
N50 C49 C53 C42 179.19(17)
N47 C49 C53 C42 -1.4(3)
C51 N52 C53 C49 0.1(2)
C51 N52 C53 C42 -178.9(2)
O41 C42 C53 C49 -179.85(19)
N43 C42 C53 C49 0.5(3)
O41 C42 C53 N52 -1.1(4)
N43 C42 C53 N52 179.27(18)
